data_1100490
loop_
_publ_author_name
'Hillwig, Ralf'
'Kunkel, Frank'
'Harms, Klaus'
'Neum\"uller, Bernhard'
'Dehnicke, Kurt'

_publ_section_title
;
 Die Kristallstrukturen von Trimethylbleiiodid und Diphenylbismutchlorid /
 Crystal Structures of Trimethyllead Iodide and Diphenylbismuth Chloride
;
_journal_coden_ASTM ZNBSEN
_journal_issue 1
_journal_name_full
;
 Zeitschrift f\"ur Naturforschung, B: A Journal of Chemical Sciences
;
_journal_page_first 149
_journal_page_last 152
_journal_paper_doi 10.1515/znb-1997-0129
_journal_volume 52
_journal_year 1997
_chemical_formula_sum 'C24 H20 Bi2 Cl2'
_space_group_IT_number 77
_symmetry_cell_setting tetragonal
_symmetry_Int_Tables_number 77
_symmetry_space_group_name_Hall 'P 4c'
_symmetry_space_group_name_H-M 'P 42'
_cell_angle_alpha 90
_cell_angle_beta 90
_cell_angle_gamma 90
_cell_formula_units_Z 2
_cell_length_a 8.475(2)
_cell_length_b 8.475(2)
_cell_length_c 16.449(4)
_cod_database_code 1100490

loop_
_symmetry_equiv_pos_site_id
_symmetry_equiv_pos_as_xyz
1 x,y,z
2 -y,x,1/2+z
3 -x,-y,z
4 y,-x,1/2+z

loop_
_atom_site_label
_atom_site_type_symbol
_atom_site_fract_x
_atom_site_fract_y
_atom_site_fract_z
Bi1 Bi 0.00000 0.00000 0.38650
Bi2 Bi 0.50000 0.00000 0.3859(4)
Cl1 Cl 0.2513(4) 0.2073(4) 0.3795(5)
C1 C -0.1220(4) 0.1524(4) 0.4694(5)
C2 C -0.1960(4) 0.0809(4) 0.5353(5)
H1 H -0.1947(4) -0.0307(4) 0.5406(5)
C3 C -0.2719(4) 0.1727(4) 0.5933(5)
H2 H -0.3225(4) 0.1239(4) 0.6383(5)
C4 C -0.2738(4) 0.3360(4) 0.5856(5)
H3 H -0.3257(4) 0.3988(4) 0.6253(5)
C5 C -0.1998(4) 0.4075(4) 0.5198(5)
H4 H -0.2012(4) 0.5191(4) 0.5145(5)
C6 C -0.1239(4) 0.3157(4) 0.4617(5)
H5 H -0.0733(4) 0.3645(4) 0.4167(5)
C7 C 0.6092(4) 0.1847(4) 0.2978(5)
C8 C 0.6097(4) 0.3471(4) 0.3094(5)
H6 H 0.5613(4) 0.3913(4) 0.3562(5)
C9 C 0.6812(4) 0.4450(4) 0.2524(5)
H7 H 0.6815(4) 0.5560(4) 0.2603(5)
C10 C 0.7521(4) 0.3804(4) 0.1839(5)
H8 H 0.8009(4) 0.4473(4) 0.1449(5)
C11 C 0.7515(4) 0.2180(4) 0.1723(5)
H9 H 0.8000(4) 0.1738(4) 0.1254(5)
C12 C 0.6801(4) 0.1201(4) 0.2292(5)
H10 H 0.6797(4) 0.0091(4) 0.2213(5)
C13? C 0.6243(4) 0.1239(4) 0.2936(5)
C14? C 0.6356(4) 0.2868(4) 0.3015(5)
H11? H 0.5863(4) 0.3385(4) 0.3460(5)
C15? C 0.7192(4) 0.3739(4) 0.2443(5)
H12? H 0.7270(4) 0.4853(4) 0.2497(5)
C16? C 0.7915(4) 0.2982(4) 0.1793(5)
H13? H 0.8486(4) 0.3578(4) 0.1402(5)
C17? C 0.7801(4) 0.1353(4) 0.1714(5)
H14? H 0.8295(4) 0.0836(4) 0.1269(5)
C18? C 0.6965(4) 0.0481(4) 0.2286(5)
H15? H 0.6888(4) -0.0632(4) 0.2232(5)
Cl1B* Cl 0.7487(4) -0.2073(4) 0.3795(5)
Bi1B* Bi 1.00000 0.00000 0.38650
C7B* C 0.3908(4) -0.1847(4) 0.2978(5)
C8B* C 0.3903(4) -0.3471(4) 0.3094(5)
H6B* H 0.4387(4) -0.3913(4) 0.3562(5)
C9B* C 0.3188(4) -0.4450(4) 0.2524(5)
H7B* H 0.3185(4) -0.5560(4) 0.2603(5)
C10B* C 0.2479(4) -0.3804(4) 0.1839(5)
H8B* H 0.1991(4) -0.4473(4) 0.1449(5)
C11B* C 0.2485(4) -0.2180(4) 0.1723(5)
H9B* H 0.2000(4) -0.1738(4) 0.1254(5)
C12B* C 0.3199(4) -0.1201(4) 0.2292(5)
H10B* H 0.3203(4) -0.0091(4) 0.2213(5)
Cl1B Cl -0.2513(4) -0.2073(4) 0.3795(5)
C1B C 0.1220(4) -0.1524(4) 0.4694(5)
C2B C 0.1960(4) -0.0809(4) 0.5353(5)
H1B H 0.1947(4) 0.0307(4) 0.5406(5)
C3B C 0.2719(4) -0.1727(4) 0.5933(5)
H2B H 0.3225(4) -0.1239(4) 0.6383(5)
C4B C 0.2738(4) -0.3360(4) 0.5856(5)
H3B H 0.3257(4) -0.3988(4) 0.6253(5)
C5B C 0.1998(4) -0.4075(4) 0.5198(5)
H4B H 0.2012(4) -0.5191(4) 0.5145(5)
C6B C 0.1239(4) -0.3157(4) 0.4617(5)
H5B H 0.0733(4) -0.3645(4) 0.4167(5)

loop_
_atom_type_symbol
_atom_type_radius_bond
C 0.68
H 0.23
Bi 1.54
Cl 0.99
